data_4508333
loop_
_publ_author_name
'Zha, Quanzheng'
'Ding, Caixia'
'Rui, Xing'
'Xie, Yongshu'

_publ_section_title
;
 A Novel Porphyrin-Based Ligand Containing Four 4,4&#x2032;-Dipyridylamine
 Moieties: Syntheses, Structures, and Luminescent Properties of Mn(II),
 Cu(II), Zn(II), and Cd(II) Coordination Polymers
;
_journal_issue 10
_journal_name_full 'Crystal Growth &amp; Design'
_journal_page_first 4583
_journal_paper_doi 10.1021/cg4011289
_journal_volume 13
_journal_year 2013
_chemical_formula_sum 'C97 H85 Cd2 N17 O13'
_chemical_formula_weight 1921.62
_chemical_name_systematic
; 
 ? 
;
_space_group_IT_number 2
_symmetry_cell_setting triclinic
_symmetry_space_group_name_Hall '-P 1'
_symmetry_space_group_name_H-M 'P -1'
_atom_sites_solution_hydrogens geom
_atom_sites_solution_primary direct
_atom_sites_solution_secondary difmap
_audit_creation_method SHELXL-97
_cell_angle_alpha 80.5090(10)
_cell_angle_beta 84.6050(10)
_cell_angle_gamma 87.389(2)
_cell_formula_units_Z 1
_cell_length_a 9.2341(10)
_cell_length_b 11.8530(12)
_cell_length_c 21.174(2)
_cell_measurement_reflns_used 2113
_cell_measurement_temperature 293(2)
_cell_measurement_theta_max 28.3467
_cell_measurement_theta_min 2.7721
_cell_volume 2274.6(4)
_computing_cell_refinement 'Bruker FRAMBO'
_computing_data_collection 'Bruker FRAMBO'
_computing_data_reduction 'Bruker SAINT'
_computing_molecular_graphics 'Bruker SHELXTL'
_computing_publication_material 'Bruker SHELXTL'
_computing_structure_refinement 'SHELXL-97 (Sheldrick, 1997)'
_computing_structure_solution 'SHELXS-97 (Sheldrick, 1990)'
_diffrn_ambient_temperature 293(2)
_diffrn_measured_fraction_theta_full 0.947
_diffrn_measured_fraction_theta_max 0.947
_diffrn_measurement_device_type 'CCD area detector'
_diffrn_measurement_method 'phi and omega scans'
_diffrn_radiation_monochromator graphite
_diffrn_radiation_source 'fine-focus sealed tube'
_diffrn_radiation_type MoK\a
_diffrn_radiation_wavelength 0.71073
_diffrn_reflns_av_R_equivalents 0.0477
_diffrn_reflns_av_sigmaI/netI 0.0840
_diffrn_reflns_limit_h_max 10
_diffrn_reflns_limit_h_min -10
_diffrn_reflns_limit_k_max 13
_diffrn_reflns_limit_k_min -13
_diffrn_reflns_limit_l_max 24
_diffrn_reflns_limit_l_min -24
_diffrn_reflns_number 12717
_diffrn_reflns_theta_full 24.22
_diffrn_reflns_theta_max 24.22
_diffrn_reflns_theta_min 2.78
_exptl_absorpt_coefficient_mu 0.540
_exptl_absorpt_correction_T_max 0.9282
_exptl_absorpt_correction_T_min 0.8293
_exptl_absorpt_correction_type multi-scan
_exptl_absorpt_process_details sadabs
_exptl_crystal_colour red
_exptl_crystal_density_diffrn 1.403
_exptl_crystal_density_method 'not measured'
_exptl_crystal_description prism
_exptl_crystal_F_000 986
_exptl_crystal_size_max 0.36
_exptl_crystal_size_mid 0.23
_exptl_crystal_size_min 0.14
_refine_diff_density_max 2.692
_refine_diff_density_min -0.540
_refine_diff_density_rms 0.104
_refine_ls_extinction_method none
_refine_ls_goodness_of_fit_ref 1.026
_refine_ls_hydrogen_treatment mixed
_refine_ls_matrix_type full
_refine_ls_number_parameters 625
_refine_ls_number_reflns 6945
_refine_ls_number_restraints 0
_refine_ls_restrained_S_all 1.026
_refine_ls_R_factor_all 0.1296
_refine_ls_R_factor_gt 0.0860
_refine_ls_shift/su_max 0.001
_refine_ls_shift/su_mean 0.000
_refine_ls_structure_factor_coef Fsqd
_refine_ls_weighting_details 'calc w=1/[\s^2^(Fo^2^)+(0.1278P)^2^+2.2106P] where P=(Fo^2^+2Fc^2^)/3'
_refine_ls_weighting_scheme calc
_refine_ls_wR_factor_gt 0.2051
_refine_ls_wR_factor_ref 0.2470
_reflns_number_gt 4307
_reflns_number_total 6945
_reflns_threshold_expression >2sigma(I)
_cod_data_source_file cg4011289_si_006.cif
_cod_data_source_block complex_5
_cod_depositor_comments
;
The following automatic conversions were performed:

'_symmetry_cell_setting' value 'Triclinic' changed to 'triclinic'
according to /home/saulius/struct/CIF-dictionaries/cif_core.dic
dictionary named 'cif_core.dic' version 2.4.2 from 2011-04-26.

Automatic conversion script
Id: cif_fix_values 1891 2012-01-12 08:04:46Z andrius 
;
_cod_original_sg_symbol_H-M P-1
_cod_database_code 4508333

loop_
_symmetry_equiv_pos_as_xyz
'x, y, z'
'-x, -y, -z'

loop_
_atom_site_label
_atom_site_type_symbol
_atom_site_fract_x
_atom_site_fract_y
_atom_site_fract_z
_atom_site_U_iso_or_equiv
_atom_site_adp_type
_atom_site_occupancy
_atom_site_symmetry_multiplicity
_atom_site_calc_flag
_atom_site_refinement_flags
Cd1 Cd 1.51200(8) 0.35997(6) 0.95644(3) 0.0721(3) Uani 1 1 d .
N1 N 0.5707(5) 0.4385(5) 0.5909(3) 0.0383(13) Uani 1 1 d .
H1 H 0.5416 0.4657 0.5539 0.046 Uiso 1 1 calc R
N2 N 0.6710(5) 0.6028(4) 0.4817(2) 0.0343(12) Uani 1 1 d .
N3 N 0.1309(6) -0.0554(5) 0.8171(3) 0.0491(15) Uani 1 1 d .
N4 N -0.2817(8) -0.1499(7) 0.7746(4) 0.073(2) Uani 1 1 d .
N5 N 0.3698(8) -0.2516(6) 0.9590(3) 0.0641(19) Uani 1 1 d .
N6 N 1.2961(6) 0.6653(5) 0.6947(3) 0.0414(14) Uani 1 1 d .
N7 N 1.4333(7) 0.4731(6) 0.8647(3) 0.0631(19) Uani 1 1 d .
N8 N 1.5401(9) 0.9225(7) 0.5762(3) 0.068(2) Uani 1 1 d .
N9 N 0.911(3) 0.040(2) 0.5417(12) 0.119(8) Uani 0.50 1 d P
O1 O 1.3612(9) 0.4800(7) 1.0298(4) 0.099(2) Uani 1 1 d .
O2 O 1.2636(10) 0.3352(7) 1.0060(4) 0.106(3) Uani 1 1 d .
O3 O 1.6799(9) 0.2860(7) 0.8837(4) 0.100(2) Uani 1 1 d .
O4 O 1.4820(9) 0.1892(6) 0.9135(4) 0.088(2) Uani 1 1 d .
O5 O 0.731(2) 0.1715(19) 0.5395(10) 0.121(6) Uani 0.50 1 d P
O6 O 0.143(3) 0.147(2) 0.9843(14) 0.178(10) Uani 0.50 1 d P
H6 H 0.2036 0.1966 0.9818 0.267 Uiso 0.50 1 calc PR
O7 O 0.063(3) 0.269(2) 0.9108(13) 0.155(8) Uani 0.50 1 d P
O8 O 0.9233(10) 0.3704(8) 0.8067(4) 0.126(3) Uani 1 1 d .
H8C H 0.8386 0.3529 0.8238 0.151 Uiso 1 1 d R
H8D H 0.9841 0.3431 0.8334 0.151 Uiso 1 1 d R
C1 C 0.3783(7) 0.2996(6) 0.6281(3) 0.0403(16) Uani 1 1 d .
C2 C 0.5025(7) 0.3564(6) 0.6351(3) 0.0420(17) Uani 1 1 d .
C3 C 0.5838(8) 0.3397(7) 0.6910(3) 0.0508(19) Uani 1 1 d .
H3 H 0.5599 0.2909 0.7293 0.061 Uiso 1 1 calc R
C4 C 0.7001(8) 0.4068(6) 0.6783(3) 0.0492(19) Uani 1 1 d .
H4 H 0.7720 0.4107 0.7058 0.059 Uiso 1 1 calc R
C5 C 0.6938(7) 0.4710(6) 0.6149(3) 0.0374(16) Uani 1 1 d .
C6 C 0.7902(7) 0.5534(6) 0.5835(3) 0.0375(16) Uani 1 1 d .
C7 C 0.7727(6) 0.6192(5) 0.5224(3) 0.0362(15) Uani 1 1 d .
C8 C 0.8653(7) 0.7107(6) 0.4938(3) 0.0450(18) Uani 1 1 d .
H8 H 0.9439 0.7359 0.5116 0.054 Uiso 1 1 calc R
C9 C 0.8166(7) 0.7539(6) 0.4358(3) 0.0450(18) Uani 1 1 d .
H9 H 0.8531 0.8161 0.4070 0.054 Uiso 1 1 calc R
C10 C 0.6966(7) 0.6840(6) 0.4275(3) 0.0371(15) Uani 1 1 d .
C11 C 0.3201(7) 0.2113(6) 0.6828(3) 0.0397(17) Uani 1 1 d .
C12 C 0.1859(7) 0.2272(6) 0.7149(3) 0.0447(17) Uani 1 1 d .
H12 H 0.1347 0.2963 0.7050 0.054 Uiso 1 1 calc R
C13 C 0.1258(8) 0.1426(6) 0.7615(3) 0.0468(18) Uani 1 1 d .
H13 H 0.0364 0.1553 0.7837 0.056 Uiso 1 1 calc R
C14 C 0.2013(7) 0.0375(6) 0.7747(3) 0.0419(17) Uani 1 1 d .
C15 C 0.3385(8) 0.0220(6) 0.7442(3) 0.0462(18) Uani 1 1 d .
H15 H 0.3903 -0.0468 0.7540 0.055 Uiso 1 1 calc R
C16 C 0.3979(7) 0.1090(6) 0.6990(3) 0.0465(18) Uani 1 1 d .
H16 H 0.4908 0.0990 0.6793 0.056 Uiso 1 1 calc R
C17 C -0.1912(10) -0.0957(8) 0.7325(5) 0.066(2) Uani 1 1 d .
H17 H -0.2217 -0.0738 0.6915 0.079 Uiso 1 1 calc R
C18 C -0.0515(9) -0.0660(7) 0.7416(4) 0.056(2) Uani 1 1 d .
H18 H 0.0103 -0.0324 0.7071 0.068 Uiso 1 1 calc R
C19 C -0.0067(7) -0.0873(6) 0.8025(4) 0.0455(18) Uani 1 1 d .
C20 C -0.1080(8) -0.1398(7) 0.8506(4) 0.058(2) Uani 1 1 d .
H20 H -0.0868 -0.1547 0.8933 0.070 Uiso 1 1 calc R
C21 C -0.2388(9) -0.1688(8) 0.8333(5) 0.069(2) Uani 1 1 d .
H21 H -0.3034 -0.2051 0.8658 0.083 Uiso 1 1 calc R
C22 C 0.2719(9) -0.2968(7) 0.9297(4) 0.060(2) Uani 1 1 d .
H22 H 0.2562 -0.3746 0.9416 0.072 Uiso 1 1 calc R
C23 C 0.1923(8) -0.2378(6) 0.8833(4) 0.0527(19) Uani 1 1 d .
H23 H 0.1277 -0.2757 0.8636 0.063 Uiso 1 1 calc R
C24 C 0.2083(7) -0.1202(6) 0.8657(3) 0.0457(18) Uani 1 1 d .
C25 C 0.3099(8) -0.0700(7) 0.8969(4) 0.055(2) Uani 1 1 d .
H25 H 0.3257 0.0081 0.8870 0.066 Uiso 1 1 calc R
C26 C 0.3857(9) -0.1380(7) 0.9423(4) 0.061(2) Uani 1 1 d .
H26 H 0.4522 -0.1034 0.9628 0.074 Uiso 1 1 calc R
C27 C 0.9204(7) 0.5766(5) 0.6165(3) 0.0360(15) Uani 1 1 d .
C28 C 1.0584(7) 0.5602(6) 0.5872(3) 0.0397(16) Uani 1 1 d .
H28 H 1.0684 0.5308 0.5489 0.048 Uiso 1 1 calc R
C29 C 1.1820(7) 0.5865(6) 0.6136(3) 0.0425(17) Uani 1 1 d .
H29 H 1.2742 0.5726 0.5941 0.051 Uiso 1 1 calc R
C30 C 1.1661(7) 0.6334(6) 0.6689(3) 0.0379(16) Uani 1 1 d .
C31 C 1.0308(7) 0.6479(6) 0.6995(3) 0.0438(17) Uani 1 1 d .
H31 H 1.0216 0.6760 0.7382 0.053 Uiso 1 1 calc R
C32 C 0.9076(7) 0.6209(6) 0.6732(3) 0.0434(17) Uani 1 1 d .
H32 H 0.8160 0.6327 0.6938 0.052 Uiso 1 1 calc R
C33 C 1.4963(9) 0.5721(7) 0.8366(4) 0.059(2) Uani 1 1 d .
H33 H 1.5732 0.5965 0.8558 0.070 Uiso 1 1 calc R
C34 C 1.4543(7) 0.6382(6) 0.7823(3) 0.0461(18) Uani 1 1 d .
H34 H 1.4987 0.7074 0.7667 0.055 Uiso 1 1 calc R
C35 C 1.3444(7) 0.6021(6) 0.7497(3) 0.0405(16) Uani 1 1 d .
C36 C 1.2790(8) 0.4989(6) 0.7782(4) 0.053(2) Uani 1 1 d .
H36 H 1.2039 0.4713 0.7593 0.064 Uiso 1 1 calc R
C37 C 1.3258(9) 0.4395(7) 0.8336(4) 0.062(2) Uani 1 1 d .
H37 H 1.2808 0.3714 0.8511 0.075 Uiso 1 1 calc R
C38 C 1.3949(10) 0.9312(7) 0.5847(4) 0.064(2) Uani 1 1 d .
H38 H 1.3481 0.9962 0.5641 0.077 Uiso 1 1 calc R
C39 C 1.3099(9) 0.8468(6) 0.6231(4) 0.0527(19) Uani 1 1 d .
H39 H 1.2090 0.8549 0.6274 0.063 Uiso 1 1 calc R
C40 C 1.3797(7) 0.7519(6) 0.6543(3) 0.0398(16) Uani 1 1 d .
C41 C 1.5290(8) 0.7406(7) 0.6429(4) 0.0476(18) Uani 1 1 d .
H41 H 1.5786 0.6748 0.6609 0.057 Uiso 1 1 calc R
C42 C 1.6021(9) 0.8278(8) 0.6049(4) 0.062(2) Uani 1 1 d .
H42 H 1.7029 0.8200 0.5989 0.074 Uiso 1 1 calc R
C43 C 1.2550(12) 0.4201(9) 1.0323(5) 0.078(3) Uani 1 1 d .
C44 C 1.1225(17) 0.4545(13) 1.0731(8) 0.131(5) Uani 1 1 d .
H44A H 1.0362 0.4422 1.0535 0.196 Uiso 1 1 calc R
H44B H 1.1267 0.5340 1.0767 0.196 Uiso 1 1 calc R
H44C H 1.1205 0.4092 1.1152 0.196 Uiso 1 1 calc R
C45 C 1.6027(14) 0.2021(10) 0.8818(6) 0.082(3) Uani 1 1 d .
C46 C 1.6513(16) 0.1181(12) 0.8394(7) 0.115(4) Uani 1 1 d .
H46A H 1.5748 0.1081 0.8133 0.172 Uiso 1 1 calc R
H46B H 1.6749 0.0462 0.8651 0.172 Uiso 1 1 calc R
H46C H 1.7359 0.1453 0.8122 0.172 Uiso 1 1 calc R
C47 C 0.803(3) 0.096(3) 0.5627(14) 0.112(10) Uani 0.50 1 d P
H47 H 0.7747 0.0724 0.6060 0.134 Uiso 0.50 1 calc PR
C48 C 0.996(3) -0.041(3) 0.5810(12) 0.107(9) Uani 0.50 1 d P
H48A H 1.0613 -0.0016 0.6017 0.161 Uiso 0.50 1 d PR
H48B H 1.0504 -0.0920 0.5561 0.161 Uiso 0.50 1 d PR
H48C H 0.9304 -0.0844 0.6129 0.161 Uiso 0.50 1 d PR
C49 C 0.962(3) 0.040(2) 0.4743(13) 0.099(8) Uani 0.50 1 d P
H49A H 0.8833 0.0350 0.4485 0.149 Uiso 0.50 1 d PR
H49B H 1.0302 -0.0230 0.4704 0.149 Uiso 0.50 1 d PR
H49C H 1.0102 0.1106 0.4600 0.149 Uiso 0.50 1 d PR
C50 C 0.054(4) 0.178(3) 0.9431(13) 0.102(8) Uani 0.50 1 d P
C51 C -0.053(4) 0.099(3) 0.9401(16) 0.148(13) Uani 0.50 1 d P
H51A H -0.1479 0.1339 0.9467 0.222 Uiso 0.50 1 calc PR
H51B H -0.0422 0.0335 0.9730 0.222 Uiso 0.50 1 calc PR
H51C H -0.0423 0.0749 0.8987 0.222 Uiso 0.50 1 calc PR

loop_
_atom_site_aniso_label
_atom_site_aniso_U_11
_atom_site_aniso_U_22
_atom_site_aniso_U_33
_atom_site_aniso_U_23
_atom_site_aniso_U_13
_atom_site_aniso_U_12
Cd1 0.0867(6) 0.0651(5) 0.0621(5) 0.0184(3) -0.0403(4) -0.0127(3)
N1 0.037(3) 0.046(3) 0.032(3) 0.008(2) -0.018(2) -0.015(2)
N2 0.033(3) 0.040(3) 0.029(3) 0.006(2) -0.013(2) -0.013(2)
N3 0.051(4) 0.049(3) 0.043(3) 0.017(3) -0.018(3) -0.012(3)
N4 0.055(4) 0.068(5) 0.095(6) 0.000(5) -0.023(4) -0.016(4)
N5 0.067(4) 0.061(4) 0.060(4) 0.015(4) -0.026(4) -0.008(3)
N6 0.041(3) 0.045(3) 0.038(3) 0.010(3) -0.023(2) -0.012(3)
N7 0.070(4) 0.059(4) 0.060(4) 0.015(3) -0.038(3) -0.020(3)
N8 0.080(6) 0.068(5) 0.054(4) 0.002(4) -0.006(4) -0.029(4)
N9 0.11(2) 0.15(2) 0.104(19) 0.002(17) -0.015(15) -0.070(19)
O1 0.119(6) 0.092(5) 0.087(5) 0.018(4) -0.054(5) -0.034(5)
O2 0.130(7) 0.089(5) 0.100(6) -0.014(5) -0.012(5) -0.028(5)
O3 0.105(5) 0.090(5) 0.102(6) 0.009(4) -0.027(4) -0.017(5)
O4 0.096(5) 0.073(4) 0.095(5) -0.002(4) -0.024(4) -0.014(4)
O5 0.109(13) 0.140(16) 0.105(14) 0.001(12) 0.016(11) -0.036(13)
O6 0.18(2) 0.19(2) 0.16(2) 0.017(19) -0.025(19) -0.026(19)
O7 0.148(17) 0.16(2) 0.145(19) 0.024(17) -0.041(15) -0.020(16)
O8 0.117(6) 0.144(8) 0.105(7) 0.007(6) 0.005(5) -0.013(6)
C1 0.039(4) 0.040(4) 0.040(4) 0.012(3) -0.016(3) -0.016(3)
C2 0.045(4) 0.050(4) 0.031(4) 0.007(3) -0.019(3) -0.017(3)
C3 0.052(4) 0.060(5) 0.037(4) 0.020(3) -0.023(3) -0.018(4)
C4 0.050(4) 0.056(4) 0.042(4) 0.010(3) -0.025(3) -0.021(4)
C5 0.036(3) 0.042(4) 0.034(4) 0.006(3) -0.019(3) -0.014(3)
C6 0.035(3) 0.045(4) 0.033(4) 0.004(3) -0.017(3) -0.013(3)
C7 0.030(3) 0.041(4) 0.037(4) 0.003(3) -0.015(3) -0.013(3)
C8 0.037(4) 0.054(4) 0.043(4) 0.010(3) -0.021(3) -0.021(3)
C9 0.041(4) 0.051(4) 0.042(4) 0.006(3) -0.011(3) -0.026(3)
C10 0.037(4) 0.042(4) 0.033(3) 0.004(3) -0.017(3) -0.015(3)
C11 0.040(4) 0.042(4) 0.037(4) 0.007(3) -0.016(3) -0.019(3)
C12 0.042(4) 0.041(4) 0.047(4) 0.010(3) -0.015(3) -0.006(3)
C13 0.044(4) 0.048(4) 0.044(4) 0.011(3) -0.007(3) -0.014(3)
C14 0.041(4) 0.045(4) 0.037(4) 0.008(3) -0.012(3) -0.016(3)
C15 0.050(4) 0.043(4) 0.040(4) 0.013(3) -0.011(3) -0.007(3)
C16 0.037(4) 0.057(4) 0.040(4) 0.013(4) -0.011(3) -0.010(3)
C17 0.064(5) 0.064(5) 0.073(6) -0.005(5) -0.031(5) -0.015(4)
C18 0.057(5) 0.054(5) 0.057(5) 0.007(4) -0.020(4) -0.011(4)
C19 0.042(4) 0.042(4) 0.049(4) 0.010(3) -0.017(3) -0.010(3)
C20 0.050(5) 0.058(5) 0.061(5) 0.014(4) -0.013(4) -0.013(4)
C21 0.057(5) 0.062(5) 0.082(7) 0.009(5) -0.001(5) -0.016(4)
C22 0.071(5) 0.047(4) 0.059(5) 0.009(4) -0.022(4) -0.004(4)
C23 0.055(4) 0.048(4) 0.052(5) 0.011(4) -0.017(4) -0.009(4)
C24 0.043(4) 0.050(4) 0.039(4) 0.013(3) -0.008(3) -0.010(3)
C25 0.059(5) 0.051(4) 0.051(5) 0.012(4) -0.018(4) -0.016(4)
C26 0.070(5) 0.060(5) 0.053(5) 0.010(4) -0.027(4) -0.014(4)
C27 0.033(4) 0.042(4) 0.035(4) 0.000(3) -0.016(3) -0.016(3)
C28 0.038(4) 0.048(4) 0.039(4) -0.015(3) -0.016(3) -0.003(3)
C29 0.033(4) 0.051(4) 0.044(4) -0.001(3) -0.012(3) -0.010(3)
C30 0.031(4) 0.045(4) 0.036(4) 0.007(3) -0.018(3) -0.012(3)
C31 0.041(4) 0.055(4) 0.040(4) -0.010(3) -0.017(3) -0.007(3)
C32 0.035(4) 0.058(4) 0.038(4) -0.001(3) -0.013(3) -0.011(3)
C33 0.063(5) 0.061(5) 0.053(5) 0.013(4) -0.038(4) -0.020(4)
C34 0.045(4) 0.052(4) 0.040(4) 0.007(3) -0.020(3) -0.019(3)
C35 0.038(4) 0.044(4) 0.041(4) 0.003(3) -0.022(3) -0.011(3)
C36 0.055(4) 0.054(4) 0.052(5) 0.009(4) -0.032(4) -0.021(4)
C37 0.072(5) 0.055(5) 0.059(5) 0.012(4) -0.030(4) -0.022(4)
C38 0.078(6) 0.052(5) 0.061(5) 0.007(4) -0.018(5) -0.009(4)
C39 0.054(4) 0.053(4) 0.049(4) 0.007(4) -0.010(4) -0.014(4)
C40 0.040(4) 0.048(4) 0.031(4) 0.003(3) -0.016(3) -0.013(3)
C41 0.041(4) 0.056(4) 0.046(4) -0.003(4) -0.014(3) -0.008(3)
C42 0.055(5) 0.078(6) 0.052(5) -0.004(5) -0.004(4) -0.020(4)
C43 0.093(8) 0.066(6) 0.073(7) 0.021(5) -0.036(6) -0.027(6)
C44 0.129(12) 0.122(11) 0.130(12) 0.008(10) -0.014(10) 0.009(9)
C45 0.093(8) 0.077(7) 0.075(7) 0.004(6) -0.040(6) 0.007(7)
C46 0.129(11) 0.107(9) 0.110(10) -0.013(9) -0.034(8) -0.005(8)
C47 0.054(14) 0.16(3) 0.094(19) 0.051(19) 0.008(13) -0.013(16)
C48 0.084(16) 0.16(2) 0.070(16) 0.016(16) -0.010(13) -0.034(16)
C49 0.078(15) 0.116(19) 0.10(2) 0.022(15) -0.020(13) -0.029(14)
C50 0.13(2) 0.11(2) 0.071(16) -0.020(15) -0.052(16) 0.015(18)
C51 0.14(3) 0.18(3) 0.10(2) 0.01(2) 0.01(2) 0.03(3)

loop_
_atom_type_symbol
_atom_type_description
_atom_type_scat_dispersion_real
_atom_type_scat_dispersion_imag
_atom_type_scat_source
C C 0.0033 0.0016 'International Tables Vol C Tables 4.2.6.8 and 6.1.1.4'
H H 0.0000 0.0000 'International Tables Vol C Tables 4.2.6.8 and 6.1.1.4'
N N 0.0061 0.0033 'International Tables Vol C Tables 4.2.6.8 and 6.1.1.4'
O O 0.0106 0.0060 'International Tables Vol C Tables 4.2.6.8 and 6.1.1.4'
Cd Cd -0.8075 1.2024 'International Tables Vol C Tables 4.2.6.8 and 6.1.1.4'

loop_
_geom_angle_atom_site_label_1
_geom_angle_atom_site_label_2
_geom_angle_atom_site_label_3
_geom_angle
_geom_angle_site_symmetry_1
_geom_angle_site_symmetry_3
O3 Cd1 N7 83.9(3) . .
O3 Cd1 O1 99.1(3) . 2_867
N7 Cd1 O1 86.2(2) . 2_867
O3 Cd1 N5 89.0(3) . 2_757
N7 Cd1 N5 170.6(3) . 2_757
O1 Cd1 N5 88.8(2) 2_867 2_757
O3 Cd1 O4 55.3(3) . .
N7 Cd1 O4 91.4(2) . .
O1 Cd1 O4 154.3(3) 2_867 .
N5 Cd1 O4 89.6(3) 2_757 .
O3 Cd1 O2 141.3(3) . .
N7 Cd1 O2 92.2(3) . .
O1 Cd1 O2 119.1(3) 2_867 .
N5 Cd1 O2 97.2(3) 2_757 .
O4 Cd1 O2 86.5(3) . .
O3 Cd1 O1 167.5(3) . .
N7 Cd1 O1 91.8(2) . .
O1 Cd1 O1 68.8(3) 2_867 .
N5 Cd1 O1 93.8(2) 2_757 .
O4 Cd1 O1 136.9(3) . .
O2 Cd1 O1 50.4(3) . .
C2 N1 C5 109.5(5) . .
C2 N1 H1 125.2 . .
C5 N1 H1 125.2 . .
C7 N2 C10 105.9(5) . .
C24 N3 C19 122.5(5) . .
C24 N3 C14 119.2(5) . .
C19 N3 C14 117.8(5) . .
C17 N4 C21 114.1(7) . .
C22 N5 C26 115.9(7) . .
C22 N5 Cd1 121.5(5) . 2_757
C26 N5 Cd1 122.2(5) . 2_757
C35 N6 C40 123.1(5) . .
C35 N6 C30 120.5(5) . .
C40 N6 C30 115.7(5) . .
C37 N7 C33 115.4(6) . .
C37 N7 Cd1 121.2(5) . .
C33 N7 Cd1 123.3(5) . .
C42 N8 C38 116.7(7) . .
C47 N9 C48 124(3) . .
C47 N9 C49 126(3) . .
C48 N9 C49 109(3) . .
C47 N9 C49 172(3) . 2_756
C48 N9 C49 47.9(17) . 2_756
C49 N9 C49 61(2) . 2_756
C43 O1 Cd1 156.4(9) . 2_867
C43 O1 Cd1 91.8(8) . .
Cd1 O1 Cd1 111.2(3) 2_867 .
C43 O2 Cd1 97.5(7) . .
C45 O3 Cd1 92.8(8) . .
C45 O4 Cd1 90.2(7) . .
C47 O5 C1 124.3(19) . .
C50 O6 H6 109.5 . .
H8C O8 H8D 107.9 . .
C2 C1 C10 124.7(6) . 2_666
C2 C1 C11 118.7(6) . .
C10 C1 C11 116.5(5) 2_666 .
C2 C1 O5 68.0(5) . .
C10 C1 O5 92.7(6) 2_666 .
C11 C1 O5 109.2(5) . .
N1 C2 C1 126.9(6) . .
N1 C2 C3 107.0(5) . .
C1 C2 C3 126.1(6) . .
C4 C3 C2 108.4(6) . .
C4 C3 H3 125.8 . .
C2 C3 H3 125.8 . .
C3 C4 C5 107.9(6) . .
C3 C4 H4 126.0 . .
C5 C4 H4 126.0 . .
N1 C5 C6 125.8(5) . .
N1 C5 C4 107.1(5) . .
C6 C5 C4 127.1(5) . .
C5 C6 C7 124.3(5) . .
C5 C6 C27 118.6(5) . .
C7 C6 C27 117.1(5) . .
N2 C7 C6 125.9(5) . .
N2 C7 C8 110.8(5) . .
C6 C7 C8 123.2(5) . .
C9 C8 C7 106.9(5) . .
C9 C8 H8 126.5 . .
C7 C8 H8 126.5 . .
C8 C9 C10 106.8(6) . .
C8 C9 H9 126.6 . .
C10 C9 H9 126.6 . .
N2 C10 C1 127.2(5) . 2_666
N2 C10 C9 109.5(5) . .
C1 C10 C9 123.3(6) 2_666 .
C12 C11 C16 119.0(6) . .
C12 C11 C1 120.8(6) . .
C16 C11 C1 120.1(6) . .
C11 C12 C13 121.3(7) . .
C11 C12 H12 119.3 . .
C13 C12 H12 119.3 . .
C12 C13 C14 119.1(7) . .
C12 C13 H13 120.5 . .
C14 C13 H13 120.5 . .
C15 C14 C13 120.0(6) . .
C15 C14 N3 120.9(6) . .
C13 C14 N3 119.1(6) . .
C16 C15 C14 119.8(7) . .
C16 C15 H15 120.1 . .
C14 C15 H15 120.1 . .
C15 C16 C11 120.7(7) . .
C15 C16 H16 119.6 . .
C11 C16 H16 119.6 . .
N4 C17 C18 126.7(9) . .
N4 C17 H17 116.7 . .
C18 C17 H17 116.7 . .
C19 C18 C17 118.7(8) . .
C19 C18 H18 120.7 . .
C17 C18 H18 120.7 . .
C18 C19 C20 115.7(7) . .
C18 C19 N3 122.9(6) . .
C20 C19 N3 121.3(7) . .
C21 C20 C19 118.5(8) . .
C21 C20 H20 120.7 . .
C19 C20 H20 120.7 . .
N4 C21 C20 126.0(8) . .
N4 C21 H21 117.0 . .
C20 C21 H21 117.0 . .
N5 C22 C23 124.9(7) . .
N5 C22 H22 117.6 . .
C23 C22 H22 117.6 . .
C22 C23 C24 119.5(7) . .
C22 C23 H23 120.3 . .
C24 C23 H23 120.3 . .
C23 C24 C25 116.6(6) . .
C23 C24 N3 121.8(6) . .
C25 C24 N3 121.5(6) . .
C26 C25 C24 119.0(7) . .
C26 C25 H25 120.5 . .
C24 C25 H25 120.5 . .
N5 C26 C25 124.1(7) . .
N5 C26 H26 118.0 . .
C25 C26 H26 118.0 . .
C32 C27 C28 118.3(6) . .
C32 C27 C6 122.4(6) . .
C28 C27 C6 119.1(6) . .
C27 C28 C29 121.6(6) . .
C27 C28 H28 119.2 . .
C29 C28 H28 119.2 . .
C30 C29 C28 118.8(7) . .
C30 C29 H29 120.6 . .
C28 C29 H29 120.6 . .
C31 C30 C29 120.4(6) . .
C31 C30 N6 121.1(6) . .
C29 C30 N6 118.4(6) . .
C30 C31 C32 120.5(7) . .
C30 C31 H31 119.7 . .
C32 C31 H31 119.7 . .
C27 C32 C31 120.2(7) . .
C27 C32 H32 119.9 . .
C31 C32 H32 119.9 . .
N7 C33 C34 124.3(6) . .
N7 C33 H33 117.8 . .
C34 C33 H33 117.8 . .
C33 C34 C35 120.0(6) . .
C33 C34 H34 120.0 . .
C35 C34 H34 120.0 . .
N6 C35 C34 122.9(6) . .
N6 C35 C36 120.9(5) . .
C34 C35 C36 116.1(6) . .
C37 C36 C35 119.9(6) . .
C37 C36 H36 120.1 . .
C35 C36 H36 120.1 . .
N7 C37 C36 124.2(7) . .
N7 C37 H37 117.9 . .
C36 C37 H37 117.9 . .
N8 C38 C39 123.0(8) . .
N8 C38 H38 118.5 . .
C39 C38 H38 118.5 . .
C40 C39 C38 118.2(7) . .
C40 C39 H39 120.9 . .
C38 C39 H39 120.9 . .
C39 C40 C41 118.5(6) . .
C39 C40 N6 119.5(6) . .
C41 C40 N6 121.9(6) . .
C42 C41 C40 118.7(7) . .
C42 C41 H41 120.7 . .
C40 C41 H41 120.7 . .
N8 C42 C41 124.7(8) . .
N8 C42 H42 117.6 . .
C41 C42 H42 117.6 . .
O2 C43 O1 120.2(12) . .
O2 C43 C44 124.3(11) . .
O1 C43 C44 115.3(12) . .
C43 C44 H44A 109.5 . .
C43 C44 H44B 109.5 . .
H44A C44 H44B 109.5 . .
C43 C44 H44C 109.5 . .
H44A C44 H44C 109.5 . .
H44B C44 H44C 109.5 . .
O4 C45 O3 121.7(12) . .
O4 C45 C46 118.1(11) . .
O3 C45 C46 120.1(13) . .
C45 C46 H46A 109.5 . .
C45 C46 H46B 109.5 . .
H46A C46 H46B 109.5 . .
C45 C46 H46C 109.5 . .
H46A C46 H46C 109.5 . .
H46B C46 H46C 109.5 . .
O5 C47 N9 134(3) . .
O5 C47 H47 113.2 . .
N9 C47 H47 113.2 . .
C49 C48 N9 70(2) 2_756 .
C49 C48 H48A 110.4 2_756 .
N9 C48 H48A 109.6 . .
C49 C48 H48B 43.6 2_756 .
N9 C48 H48B 111.2 . .
H48A C48 H48B 109.4 . .
C49 C48 H48C 138.0 2_756 .
N9 C48 H48C 107.5 . .
H48A C48 H48C 109.5 . .
H48B C48 H48C 109.5 . .
C48 C49 N9 179(3) 2_756 .
C48 C49 C49 119(4) 2_756 2_756
N9 C49 C49 61(2) . 2_756
C48 C49 N9 62(2) 2_756 2_756
N9 C49 N9 119(2) . 2_756
C49 C49 N9 58(2) 2_756 2_756
C48 C49 H49A 68.3 2_756 .
N9 C49 H49A 111.7 . .
C49 C49 H49A 136.7 2_756 .
N9 C49 H49A 111.7 2_756 .
C48 C49 H49B 70.3 2_756 .
N9 C49 H49B 110.4 . .
C49 C49 H49B 50.1 2_756 .
N9 C49 H49B 12.7 2_756 .
H49A C49 H49B 109.5 . .
C48 C49 H49C 73.1 2_756 .
N9 C49 H49C 106.3 . .
C49 C49 H49C 113.4 2_756 .
N9 C49 H49C 97.3 2_756 .
H49A C49 H49C 109.5 . .
H49B C49 H49C 109.5 . .
O7 C50 O6 120(3) . .
O7 C50 C51 125(3) . .
O6 C50 C51 115(3) . .
C50 C51 H51A 109.5 . .
C50 C51 H51B 109.5 . .
H51A C51 H51B 109.5 . .
C50 C51 H51C 109.5 . .
H51A C51 H51C 109.5 . .
H51B C51 H51C 109.5 . .

loop_
_geom_bond_atom_site_label_1
_geom_bond_atom_site_label_2
_geom_bond_distance
_geom_bond_site_symmetry_2
Cd1 O3 2.327(9) .
Cd1 N7 2.327(6) .
Cd1 O1 2.346(8) 2_867
Cd1 N5 2.352(7) 2_757
Cd1 O4 2.388(7) .
Cd1 O2 2.440(9) .
Cd1 O1 2.553(9) .
N1 C2 1.365(8) .
N1 C5 1.383(8) .
N1 H1 0.8600 .
N2 C7 1.373(8) .
N2 C10 1.380(8) .
N3 C24 1.409(9) .
N3 C19 1.418(9) .
N3 C14 1.439(8) .
N4 C17 1.275(12) .
N4 C21 1.320(12) .
N5 C22 1.323(10) .
N5 C26 1.345(10) .
N5 Cd1 2.352(7) 2_757
N6 C35 1.377(8) .
N6 C40 1.428(8) .
N6 C30 1.454(8) .
N7 C37 1.351(10) .
N7 C33 1.355(9) .
N8 C42 1.318(12) .
N8 C38 1.338(12) .
N9 C47 1.26(4) .
N9 C48 1.42(3) .
N9 C49 1.46(4) .
N9 C49 1.52(4) 2_756
O1 C43 1.229(11) .
O1 Cd1 2.346(7) 2_867
O2 C43 1.224(13) .
O3 C45 1.257(13) .
O4 C45 1.248(14) .
O5 C47 1.15(3) .
O5 C1 3.97(2) .
O6 C50 1.25(3) .
O6 H6 0.8200 .
O7 C50 1.17(3) .
O8 H8C 0.8500 .
O8 H8D 0.8500 .
C1 C2 1.387(9) .
C1 C10 1.403(9) 2_666
C1 C11 1.502(9) .
C2 C3 1.442(9) .
C3 C4 1.345(10) .
C3 H3 0.9300 .
C4 C5 1.435(9) .
C4 H4 0.9300 .
C5 C6 1.393(9) .
C6 C7 1.415(9) .
C6 C27 1.504(8) .
C7 C8 1.430(9) .
C8 C9 1.360(10) .
C8 H8 0.9300 .
C9 C10 1.454(9) .
C9 H9 0.9300 .
C10 C1 1.403(9) 2_666
C11 C12 1.377(10) .
C11 C16 1.391(10) .
C12 C13 1.381(9) .
C12 H12 0.9300 .
C13 C14 1.400(10) .
C13 H13 0.9300 .
C14 C15 1.385(10) .
C15 C16 1.380(9) .
C15 H15 0.9300 .
C16 H16 0.9300 .
C17 C18 1.392(11) .
C17 H17 0.9300 .
C18 C19 1.370(11) .
C18 H18 0.9300 .
C19 C20 1.401(11) .
C20 C21 1.369(12) .
C20 H20 0.9300 .
C21 H21 0.9300 .
C22 C23 1.362(11) .
C22 H22 0.9300 .
C23 C24 1.394(10) .
C23 H23 0.9300 .
C24 C25 1.403(10) .
C25 C26 1.372(11) .
C25 H25 0.9300 .
C26 H26 0.9300 .
C27 C32 1.381(10) .
C27 C28 1.384(10) .
C28 C29 1.387(9) .
C28 H28 0.9300 .
C29 C30 1.370(10) .
C29 H29 0.9300 .
C30 C31 1.369(10) .
C31 C32 1.385(9) .
C31 H31 0.9300 .
C32 H32 0.9300 .
C33 C34 1.359(10) .
C33 H33 0.9300 .
C34 C35 1.399(9) .
C34 H34 0.9300 .
C35 C36 1.408(10) .
C36 C37 1.361(11) .
C36 H36 0.9300 .
C37 H37 0.9300 .
C38 C39 1.400(11) .
C38 H38 0.9300 .
C39 C40 1.373(10) .
C39 H39 0.9300 .
C40 C41 1.381(10) .
C41 C42 1.364(11) .
C41 H41 0.9300 .
C42 H42 0.9300 .
C43 C44 1.511(18) .
C44 H44A 0.9600 .
C44 H44B 0.9600 .
C44 H44C 0.9600 .
C45 C46 1.476(17) .
C46 H46A 0.9600 .
C46 H46B 0.9600 .
C46 H46C 0.9600 .
C47 H47 0.9300 .
C48 C49 1.20(4) 2_756
C48 H48A 0.9602 .
C48 H48B 0.9600 .
C48 H48C 0.9600 .
C49 C48 1.20(4) 2_756
C49 C49 1.52(5) 2_756
C49 N9 1.52(4) 2_756
C49 H49A 0.9600 .
C49 H49B 0.9599 .
C49 H49C 0.9599 .
C50 C51 1.41(4) .
C51 H51A 0.9600 .
C51 H51B 0.9600 .
C51 H51C 0.9600 .

loop_
_geom_torsion_atom_site_label_1
_geom_torsion_atom_site_label_2
_geom_torsion_atom_site_label_3
_geom_torsion_atom_site_label_4
_geom_torsion
_geom_torsion_site_symmetry_1
_geom_torsion_site_symmetry_4
O3 Cd1 N7 C37 92.0(7) . .
O1 Cd1 N7 C37 -168.5(8) 2_867 .
N5 Cd1 N7 C37 133.2(14) 2_757 .
O4 Cd1 N7 C37 37.1(7) . .
O2 Cd1 N7 C37 -49.4(7) . .
O1 Cd1 N7 C37 -99.9(7) . .
O3 Cd1 N7 C33 -83.8(7) . .
O1 Cd1 N7 C33 15.7(7) 2_867 .
N5 Cd1 N7 C33 -43(2) 2_757 .
O4 Cd1 N7 C33 -138.7(7) . .
O2 Cd1 N7 C33 134.7(7) . .
O1 Cd1 N7 C33 84.3(7) . .
O3 Cd1 O1 C43 159.2(11) . .
N7 Cd1 O1 C43 89.3(5) . .
O1 Cd1 O1 C43 174.5(7) 2_867 .
N5 Cd1 O1 C43 -98.2(5) 2_757 .
O4 Cd1 O1 C43 -4.8(7) . .
O2 Cd1 O1 C43 -2.1(5) . .
O3 Cd1 O1 Cd1 -15.4(12) . 2_867
N7 Cd1 O1 Cd1 -85.2(3) . 2_867
O1 Cd1 O1 Cd1 0.0 2_867 2_867
N5 Cd1 O1 Cd1 87.2(3) 2_757 2_867
O4 Cd1 O1 Cd1 -179.3(3) . 2_867
O2 Cd1 O1 Cd1 -176.6(4) . 2_867
O3 Cd1 O2 C43 -171.5(6) . .
N7 Cd1 O2 C43 -88.4(6) . .
O1 Cd1 O2 C43 -1.5(7) 2_867 .
N5 Cd1 O2 C43 91.2(6) 2_757 .
O4 Cd1 O2 C43 -179.7(6) . .
O1 Cd1 O2 C43 2.1(5) . .
N7 Cd1 O3 C45 -96.4(6) . .
O1 Cd1 O3 C45 178.5(6) 2_867 .
N5 Cd1 O3 C45 89.8(6) 2_757 .
O4 Cd1 O3 C45 -0.3(5) . .
O2 Cd1 O3 C45 -10.4(8) . .
O1 Cd1 O3 C45 -167.1(10) . .
O3 Cd1 O4 C45 0.3(5) . .
N7 Cd1 O4 C45 81.9(6) . .
O1 Cd1 O4 C45 -2.4(9) 2_867 .
N5 Cd1 O4 C45 -88.7(6) 2_757 .
O2 Cd1 O4 C45 174.1(6) . .
O1 Cd1 O4 C45 176.2(5) . .
C47 O5 C1 C2 92(3) . .
C47 O5 C1 C10 -141(3) . 2_666
C47 O5 C1 C11 -22(3) . .
C5 N1 C2 C1 -177.8(7) . .
C5 N1 C2 C3 2.5(8) . .
C10 C1 C2 N1 1.8(13) 2_666 .
C11 C1 C2 N1 179.9(7) . .
O5 C1 C2 N1 79.3(8) . .
C10 C1 C2 C3 -178.5(8) 2_666 .
C11 C1 C2 C3 -0.4(12) . .
O5 C1 C2 C3 -101.1(9) . .
N1 C2 C3 C4 -2.8(9) . .
C1 C2 C3 C4 177.5(8) . .
C2 C3 C4 C5 2.0(9) . .
C2 N1 C5 C6 -179.6(7) . .
C2 N1 C5 C4 -1.3(8) . .
C3 C4 C5 N1 -0.5(9) . .
C3 C4 C5 C6 177.8(7) . .
N1 C5 C6 C7 2.2(12) . .
C4 C5 C6 C7 -175.7(7) . .
N1 C5 C6 C27 -179.0(7) . .
C4 C5 C6 C27 3.0(11) . .
C10 N2 C7 C6 -178.4(7) . .
C10 N2 C7 C8 -0.7(8) . .
C5 C6 C7 N2 -8.7(12) . .
C27 C6 C7 N2 172.5(6) . .
C5 C6 C7 C8 173.8(7) . .
C27 C6 C7 C8 -4.9(10) . .
N2 C7 C8 C9 2.2(9) . .
C6 C7 C8 C9 180.0(7) . .
C7 C8 C9 C10 -2.7(9) . .
C7 N2 C10 C1 179.0(7) . 2_666
C7 N2 C10 C9 -1.0(8) . .
C8 C9 C10 N2 2.4(9) . .
C8 C9 C10 C1 -177.6(7) . 2_666
C2 C1 C11 C12 115.4(8) . .
C10 C1 C11 C12 -66.3(9) 2_666 .
O5 C1 C11 C12 -169.7(6) . .
C2 C1 C11 C16 -68.5(9) . .
C10 C1 C11 C16 109.8(8) 2_666 .
O5 C1 C11 C16 6.4(8) . .
C16 C11 C12 C13 -1.7(10) . .
C1 C11 C12 C13 174.4(7) . .
C11 C12 C13 C14 -2.0(11) . .
C12 C13 C14 C15 4.0(11) . .
C12 C13 C14 N3 -172.1(6) . .
C24 N3 C14 C15 49.6(10) . .
C19 N3 C14 C15 -122.0(8) . .
C24 N3 C14 C13 -134.3(7) . .
C19 N3 C14 C13 54.2(9) . .
C13 C14 C15 C16 -2.3(11) . .
N3 C14 C15 C16 173.8(7) . .
C14 C15 C16 C11 -1.5(11) . .
C12 C11 C16 C15 3.5(10) . .
C1 C11 C16 C15 -172.7(6) . .
C21 N4 C17 C18 6.4(14) . .
N4 C17 C18 C19 -5.8(14) . .
C17 C18 C19 C20 0.9(12) . .
C17 C18 C19 N3 -177.0(7) . .
C24 N3 C19 C18 -147.1(8) . .
C14 N3 C19 C18 24.1(11) . .
C24 N3 C19 C20 35.1(11) . .
C14 N3 C19 C20 -153.7(7) . .
C18 C19 C20 C21 2.2(12) . .
N3 C19 C20 C21 -179.9(8) . .
C17 N4 C21 C20 -2.7(14) . .
C19 C20 C21 N4 -1.4(14) . .
C26 N5 C22 C23 2.4(13) . .
Cd1 N5 C22 C23 175.5(7) 2_757 .
N5 C22 C23 C24 -2.4(14) . .
C22 C23 C24 C25 1.2(11) . .
C22 C23 C24 N3 178.7(8) . .
C19 N3 C24 C23 28.0(11) . .
C14 N3 C24 C23 -143.1(7) . .
C19 N3 C24 C25 -154.7(7) . .
C14 N3 C24 C25 34.2(11) . .
C23 C24 C25 C26 -0.3(12) . .
N3 C24 C25 C26 -177.8(8) . .
C22 N5 C26 C25 -1.4(13) . .
Cd1 N5 C26 C25 -174.5(7) 2_757 .
C24 C25 C26 N5 0.5(14) . .
C5 C6 C27 C32 -64.0(9) . .
C7 C6 C27 C32 114.8(7) . .
C5 C6 C27 C28 120.3(7) . .
C7 C6 C27 C28 -60.8(9) . .
C32 C27 C28 C29 0.4(10) . .
C6 C27 C28 C29 176.2(6) . .
C27 C28 C29 C30 -2.2(10) . .
C28 C29 C30 C31 3.7(10) . .
C28 C29 C30 N6 -177.4(6) . .
C35 N6 C30 C31 71.0(9) . .
C40 N6 C30 C31 -118.7(7) . .
C35 N6 C30 C29 -107.9(8) . .
C40 N6 C30 C29 62.4(8) . .
C29 C30 C31 C32 -3.4(10) . .
N6 C30 C31 C32 177.7(6) . .
C28 C27 C32 C31 0.0(10) . .
C6 C27 C32 C31 -175.7(6) . .
C30 C31 C32 C27 1.5(11) . .
C37 N7 C33 C34 2.4(14) . .
Cd1 N7 C33 C34 178.4(7) . .
N7 C33 C34 C35 -3.5(14) . .
C40 N6 C35 C34 20.8(11) . .
C30 N6 C35 C34 -169.7(7) . .
C40 N6 C35 C36 -162.6(7) . .
C30 N6 C35 C36 6.9(11) . .
C33 C34 C35 N6 179.5(8) . .
C33 C34 C35 C36 2.7(12) . .
N6 C35 C36 C37 -178.1(8) . .
C34 C35 C36 C37 -1.3(12) . .
C33 N7 C37 C36 -0.8(14) . .
Cd1 N7 C37 C36 -176.9(7) . .
C35 C36 C37 N7 0.4(14) . .
C42 N8 C38 C39 1.5(13) . .
N8 C38 C39 C40 1.2(13) . .
C38 C39 C40 C41 -4.2(11) . .
C38 C39 C40 N6 179.0(7) . .
C35 N6 C40 C39 -146.2(7) . .
C30 N6 C40 C39 43.8(9) . .
C35 N6 C40 C41 37.1(10) . .
C30 N6 C40 C41 -132.9(7) . .
C39 C40 C41 C42 4.7(11) . .
N6 C40 C41 C42 -178.6(7) . .
C38 N8 C42 C41 -1.1(13) . .
C40 C41 C42 N8 -2.0(13) . .
Cd1 O2 C43 O1 -4.0(10) . .
Cd1 O2 C43 C44 -179.4(10) . .
Cd1 O1 C43 O2 170.9(11) 2_867 .
Cd1 O1 C43 O2 3.8(9) . .
Cd1 O1 C43 C44 -13(2) 2_867 .
Cd1 O1 C43 C44 179.6(8) . .
Cd1 O4 C45 O3 -0.6(10) . .
Cd1 O4 C45 C46 -178.2(9) . .
Cd1 O3 C45 O4 0.6(10) . .
Cd1 O3 C45 C46 178.2(9) . .
C1 O5 C47 N9 174(3) . .
C48 N9 C47 O5 171(3) . .
C49 N9 C47 O5 -13(6) . .
C49 N9 C47 O5 -172(15) 2_756 .
C47 N9 C48 C49 177(3) . 2_756
C49 N9 C48 C49 1(3) . 2_756
C47 N9 C49 C48 47(100) . 2_756
C48 N9 C49 C48 -137(100) . 2_756
C49 N9 C49 C48 -137(100) 2_756 2_756
C47 N9 C49 C49 -177(3) . 2_756
C48 N9 C49 C49 0(2) . 2_756
C47 N9 C49 N9 -177(3) . 2_756
C48 N9 C49 N9 0(2) . 2_756
C49 N9 C49 N9 0.000(3) 2_756 2_756
